data_4020070
loop_
_publ_author_name
'Hyuma Masu'
'Masaki Sakai'
'Keiki Kishikawa'
'Makoto Yamamoto'
'Kentaro Yamaguchi'
'Shigeo Kohmoto'

_journal_name_full 'Journal of Organic Chemistry'
_journal_page_first 1423
_journal_page_last 1431
_journal_paper_doi 10.1021/jo048233m
_journal_volume 70
_journal_year 2005
_chemical_absolute_configuration rm
_chemical_formula_sum 'C62 H50 N2 O6'
_chemical_formula_weight 919.04
_space_group_IT_number 19
_symmetry_cell_setting orthorhombic
_symmetry_space_group_name_Hall 'P 2ac 2ab'
_symmetry_space_group_name_H-M 'P 21 21 21'
_atom_sites_solution_hydrogens geom
_atom_sites_solution_primary direct
_atom_sites_solution_secondary difmap
_cell_angle_alpha 90.00
_cell_angle_beta 90.00
_cell_angle_gamma 90.00
_cell_formula_units_Z 4
_cell_length_a 11.2677(19)
_cell_length_b 16.808(3)
_cell_length_c 25.638(4)
_cell_measurement_reflns_used 2226
_cell_measurement_temperature 90(2)
_cell_measurement_theta_max 27.097
_cell_measurement_theta_min 2.3165
_cell_volume 4855.5(14)
_diffrn_ambient_temperature 90(2)
_diffrn_detector_area_resol_mean 8.366
_diffrn_measurement_device_type 'Bruker Smart1000 CCD'
_diffrn_measurement_method ?
_diffrn_radiation_monochromator graphite
_diffrn_radiation_source 'fine-focus sealed tube'
_diffrn_radiation_type MoK\a
_diffrn_radiation_wavelength 0.71073
_diffrn_reflns_av_R_equivalents 0.0879
_diffrn_reflns_av_sigmaI/netI 0.1461
_diffrn_reflns_limit_h_max 12
_diffrn_reflns_limit_h_min -14
_diffrn_reflns_limit_k_max 21
_diffrn_reflns_limit_k_min -20
_diffrn_reflns_limit_l_max 33
_diffrn_reflns_limit_l_min -32
_diffrn_reflns_number 27708
_diffrn_reflns_theta_max 27.51
_diffrn_reflns_theta_min 1.45
_diffrn_standards_decay_% ?
_diffrn_standards_interval_count ?
_diffrn_standards_interval_time ?
_diffrn_standards_number ?
_exptl_absorpt_coefficient_mu 0.081
_exptl_absorpt_correction_T_max 0.9960
_exptl_absorpt_correction_T_min 0.9762
_exptl_absorpt_correction_type empirical
_exptl_absorpt_process_details SADABS
_exptl_crystal_colour colourless
_exptl_crystal_density_diffrn 1.257
_exptl_crystal_density_meas ?
_exptl_crystal_density_method 'not measured'
_exptl_crystal_description plate
_exptl_crystal_F_000 1936
_exptl_crystal_size_max 0.30
_exptl_crystal_size_mid 0.30
_exptl_crystal_size_min 0.05
_refine_ls_abs_structure_details 'Flack H D (1983), Acta Cryst. A39, 876-881'
_refine_ls_abs_structure_Flack 2(2)
_refine_ls_extinction_coef 0.0300(19)
_refine_ls_extinction_expression Fc^*^=kFc[1+0.001xFc^2^\l^3^/sin(2\q)]^-1/4^
_refine_ls_extinction_method SHELXL
_refine_ls_goodness_of_fit_ref 0.847
_refine_ls_hydrogen_treatment mixed
_refine_ls_matrix_type full
_refine_ls_number_parameters 606
_refine_ls_number_reflns 10828
_refine_ls_number_restraints 0
_refine_ls_restrained_S_all 0.847
_refine_ls_R_factor_all 0.1616
_refine_ls_R_factor_gt 0.0818
_refine_ls_shift/su_max 5.506
_refine_ls_shift/su_mean 0.159
_refine_ls_structure_factor_coef Fsqd
_refine_ls_weighting_details 'calc w=1/[\s^2^(Fo^2^)+(0.1431P)^2^+0.0000P] where P=(Fo^2^+2Fc^2^)/3'
_refine_ls_weighting_scheme calc
_refine_ls_wR_factor_gt 0.1983
_refine_ls_wR_factor_ref 0.2358
_reflns_number_gt 4791
_reflns_number_total 10828
_reflns_threshold_expression >2sigma(I)
_cod_database_code 4020070

loop_
_symmetry_equiv_pos_as_xyz
'x, y, z'
'-x+1/2, -y, z+1/2'
'-x, y+1/2, -z+1/2'
'x+1/2, -y+1/2, -z'

loop_
_atom_site_label
_atom_site_type_symbol
_atom_site_fract_x
_atom_site_fract_y
_atom_site_fract_z
_atom_site_U_iso_or_equiv
_atom_site_adp_type
_atom_site_occupancy
_atom_site_symmetry_multiplicity
_atom_site_calc_flag
_atom_site_refinement_flags
_atom_site_disorder_assembly
_atom_site_disorder_group
O6 O 0.6671(10) 0.7517(6) 0.6902(4) 0.210(4) Uiso 1 1 d . . .
C61 C 0.6013(15) 0.8022(10) 0.7136(7) 0.212(6) Uiso 1 1 d . . .
C1 C 0.9304(5) 1.1208(3) 0.80277(18) 0.0486(13) Uani 1 1 d . . .
C2 C 0.8218(5) 1.1426(3) 0.82631(19) 0.0471(13) Uani 1 1 d . . .
C3 C 0.7216(5) 1.0920(3) 0.8294(2) 0.0570(15) Uani 1 1 d . . .
H3 H 0.7256 1.0407 0.8139 0.068 Uiso 1 1 calc R . .
C4 C 0.6191(6) 1.1147(4) 0.8540(3) 0.0716(18) Uani 1 1 d . . .
H4 H 0.5530 1.0796 0.8552 0.086 Uiso 1 1 calc R . .
C5 C 0.6119(7) 1.1909(4) 0.8777(3) 0.082(2) Uani 1 1 d . . .
H5 H 0.5412 1.2069 0.8950 0.099 Uiso 1 1 calc R . .
C6 C 0.7056(6) 1.2405(4) 0.8758(2) 0.0637(16) Uani 1 1 d . . .
H6 H 0.6992 1.2913 0.8917 0.076 Uiso 1 1 calc R . .
C7 C 0.8129(6) 1.2199(3) 0.8510(2) 0.0538(14) Uani 1 1 d . . .
C8 C 0.9141(6) 1.2703(3) 0.8491(2) 0.0567(15) Uani 1 1 d . . .
H8 H 0.9112 1.3204 0.8662 0.068 Uiso 1 1 calc R . .
C9 C 1.0132(5) 1.2492(3) 0.82391(19) 0.0500(14) Uani 1 1 d . . .
H9 H 1.0776 1.2855 0.8217 0.060 Uiso 1 1 calc R . .
C10 C 1.0229(5) 1.1733(3) 0.80050(19) 0.0471(13) Uani 1 1 d . . .
H10 H 1.0940 1.1587 0.7831 0.057 Uiso 1 1 calc R . .
C11 C 0.9427(5) 1.0413(3) 0.77711(19) 0.0504(13) Uani 1 1 d . . .
C12 C 1.0862(5) 0.9346(3) 0.75215(18) 0.0450(12) Uani 1 1 d . . .
H12 H 1.0166 0.9220 0.7294 0.054 Uiso 1 1 calc R . .
C13 C 1.1801(6) 0.9696(3) 0.7165(2) 0.0686(18) Uani 1 1 d . . .
H13A H 1.2483 0.9868 0.7374 0.103 Uiso 1 1 calc R . .
H13B H 1.1470 1.0153 0.6978 0.103 Uiso 1 1 calc R . .
H13C H 1.2057 0.9292 0.6913 0.103 Uiso 1 1 calc R . .
C14 C 1.1186(5) 0.8580(3) 0.77920(18) 0.0440(12) Uani 1 1 d . . .
C15 C 1.0273(5) 0.8075(3) 0.80012(18) 0.0410(12) Uani 1 1 d . . .
C16 C 0.9057(5) 0.8277(3) 0.79974(19) 0.0459(13) Uani 1 1 d . . .
H16 H 0.8818 0.8766 0.7844 0.055 Uiso 1 1 calc R . .
C17 C 0.8216(5) 0.7790(3) 0.8208(2) 0.0531(14) Uani 1 1 d . . .
H17 H 0.7404 0.7941 0.8203 0.064 Uiso 1 1 calc R . .
C18 C 0.8562(7) 0.7058(4) 0.8435(2) 0.072(2) Uani 1 1 d . . .
H18 H 0.7982 0.6724 0.8592 0.087 Uiso 1 1 calc R . .
C19 C 0.9707(7) 0.6832(3) 0.8430(2) 0.0629(16) Uani 1 1 d . . .
H19 H 0.9915 0.6327 0.8568 0.075 Uiso 1 1 calc R . .
C20 C 1.0615(6) 0.7328(3) 0.8224(2) 0.0544(14) Uani 1 1 d . . .
C21 C 1.1807(6) 0.7109(3) 0.8238(2) 0.0654(18) Uani 1 1 d . . .
H21 H 1.2018 0.6608 0.8383 0.079 Uiso 1 1 calc R . .
C22 C 1.2669(6) 0.7586(4) 0.8053(3) 0.0704(18) Uani 1 1 d . . .
H22 H 1.3479 0.7432 0.8075 0.085 Uiso 1 1 calc R . .
C23 C 1.2340(5) 0.8330(3) 0.7823(2) 0.0567(15) Uani 1 1 d . . .
H23 H 1.2945 0.8663 0.7686 0.068 Uiso 1 1 calc R . .
C24 C 1.1119(5) 1.0128(3) 0.83489(17) 0.0406(11) Uani 1 1 d . . .
C25 C 1.0452(4) 1.0310(2) 0.88300(16) 0.0348(10) Uani 1 1 d . . .
C26 C 1.0813(4) 1.0934(2) 0.91761(16) 0.0327(10) Uani 1 1 d . . .
C27 C 1.1750(4) 1.1458(3) 0.90525(18) 0.0407(11) Uani 1 1 d . . .
H27 H 1.2194 1.1378 0.8742 0.049 Uiso 1 1 calc R . .
C28 C 1.2027(4) 1.2079(3) 0.93744(18) 0.0391(11) Uani 1 1 d . . .
H28 H 1.2647 1.2434 0.9281 0.047 Uiso 1 1 calc R . .
C29 C 1.1407(4) 1.2196(3) 0.98400(18) 0.0387(11) Uani 1 1 d . . .
H29 H 1.1614 1.2628 1.0061 0.046 Uiso 1 1 calc R . .
C30 C 1.0499(4) 1.1694(2) 0.99806(18) 0.0383(11) Uani 1 1 d . . .
H30 H 1.0091 1.1775 1.0301 0.046 Uiso 1 1 calc R . .
C31 C 1.0164(4) 1.1048(2) 0.96476(17) 0.0336(10) Uani 1 1 d . . .
C32 C 0.9221(4) 1.0527(2) 0.97679(16) 0.0337(10) Uani 1 1 d . . .
C33 C 0.8909(4) 0.9918(3) 0.94298(17) 0.0369(10) Uani 1 1 d . . .
H33 H 0.8280 0.9567 0.9518 0.044 Uiso 1 1 calc R . .
C34 C 0.9519(4) 0.9820(3) 0.89584(16) 0.0373(11) Uani 1 1 d . . .
H34 H 0.9286 0.9410 0.8725 0.045 Uiso 1 1 calc R . .
C35 C 0.8448(4) 1.0638(3) 1.02295(18) 0.0385(11) Uani 1 1 d . . .
C36 C 0.6824(4) 0.9930(3) 1.07133(17) 0.0395(11) Uani 1 1 d . . .
H36 H 0.6662 0.9361 1.0801 0.047 Uiso 1 1 calc R . .
C37 C 0.6723(5) 1.0380(3) 1.12256(19) 0.0531(14) Uani 1 1 d . . .
H37A H 0.6906 1.0943 1.1167 0.080 Uiso 1 1 calc R . .
H37B H 0.7285 1.0158 1.1478 0.080 Uiso 1 1 calc R . .
H37C H 0.5913 1.0330 1.1361 0.080 Uiso 1 1 calc R . .
C38 C 0.5944(4) 1.0144(3) 1.02930(19) 0.0434(11) Uani 1 1 d . . .
C39 C 0.5728(4) 0.9616(3) 0.98609(18) 0.0423(11) Uani 1 1 d . . .
C40 C 0.6321(4) 0.8872(3) 0.98058(19) 0.0434(12) Uani 1 1 d . . .
H40 H 0.6875 0.8714 1.0065 0.052 Uiso 1 1 calc R . .
C41 C 0.6115(5) 0.8381(3) 0.9391(2) 0.0485(13) Uani 1 1 d . . .
H41 H 0.6516 0.7885 0.9367 0.058 Uiso 1 1 calc R . .
C42 C 0.5307(5) 0.8610(3) 0.8997(2) 0.0533(14) Uani 1 1 d . . .
H42 H 0.5186 0.8275 0.8703 0.064 Uiso 1 1 calc R . .
C43 C 0.4700(5) 0.9308(3) 0.9038(2) 0.0560(14) Uani 1 1 d . . .
H43 H 0.4147 0.9455 0.8775 0.067 Uiso 1 1 calc R . .
C44 C 0.4895(5) 0.9820(3) 0.9474(2) 0.0484(13) Uani 1 1 d . . .
C45 C 0.4263(5) 1.0555(3) 0.9520(2) 0.0539(14) Uani 1 1 d . . .
H45 H 0.3698 1.0700 0.9262 0.065 Uiso 1 1 calc R . .
C46 C 0.4469(5) 1.1040(3) 0.9927(2) 0.0548(14) Uani 1 1 d . . .
H46 H 0.4032 1.1521 0.9957 0.066 Uiso 1 1 calc R . .
C47 C 0.5314(4) 1.0850(3) 1.0308(2) 0.0460(12) Uani 1 1 d . . .
H47 H 0.5457 1.1215 1.0584 0.055 Uiso 1 1 calc R . .
C48 C 0.8830(4) 0.9333(3) 1.06319(18) 0.0376(11) Uani 1 1 d . . .
C49 C 1.0130(4) 0.9460(3) 1.05600(17) 0.0355(10) Uani 1 1 d . . .
C50 C 1.0802(4) 0.8912(2) 1.02399(17) 0.0358(10) Uani 1 1 d . . .
C51 C 1.0250(5) 0.8345(2) 0.99104(18) 0.0411(11) Uani 1 1 d . . .
H51 H 0.9413 0.8279 0.9917 0.049 Uiso 1 1 calc R . .
C52 C 1.0924(5) 0.7894(3) 0.9584(2) 0.0489(13) Uani 1 1 d . . .
H52 H 1.0549 0.7528 0.9356 0.059 Uiso 1 1 calc R . .
C53 C 1.2171(6) 0.7963(3) 0.9580(2) 0.0603(16) Uani 1 1 d . . .
H53 H 1.2630 0.7641 0.9352 0.072 Uiso 1 1 calc R . .
C54 C 1.2719(5) 0.8492(3) 0.9904(2) 0.0571(15) Uani 1 1 d . . .
H54 H 1.3561 0.8520 0.9909 0.069 Uiso 1 1 calc R . .
C55 C 1.2052(4) 0.8996(3) 1.02306(19) 0.0420(11) Uani 1 1 d . . .
C56 C 1.2583(5) 0.9584(3) 1.0541(2) 0.0487(13) Uani 1 1 d . . .
H56 H 1.3424 0.9621 1.0548 0.058 Uiso 1 1 calc R . .
C57 C 1.1938(5) 1.0100(3) 1.08280(19) 0.0472(12) Uani 1 1 d . . .
H57 H 1.2327 1.0505 1.1022 0.057 Uiso 1 1 calc R . .
C58 C 1.0684(4) 1.0042(3) 1.08413(17) 0.0413(11) Uani 1 1 d . . .
H58 H 1.0232 1.0404 1.1045 0.050 Uiso 1 1 calc R . .
N1 N 1.0447(4) 0.9973(2) 0.78956(14) 0.0421(9) Uani 1 1 d . . .
N2 N 0.8062(3) 0.9949(2) 1.05069(14) 0.0354(8) Uani 1 1 d . . .
O1 O 0.8733(4) 1.0178(2) 0.74317(13) 0.0615(11) Uani 1 1 d . . .
O2 O 1.2208(3) 1.0032(2) 0.83370(13) 0.0500(9) Uani 1 1 d . . .
O3 O 0.8039(3) 1.12893(18) 1.03500(13) 0.0469(9) Uani 1 1 d . . .
O4 O 0.8442(3) 0.87105(18) 1.08193(13) 0.0453(8) Uani 1 1 d . . .
O5 O 0.5639(6) 0.7360(4) 0.7493(2) 0.123(2) Uiso 1 1 d . . .
C59 C 0.5350(9) 0.6081(6) 0.7934(4) 0.136(3) Uiso 1 1 d . . .
H59A H 0.5289 0.6417 0.8245 0.204 Uiso 1 1 calc R . .
H59B H 0.5778 0.5591 0.8021 0.204 Uiso 1 1 calc R . .
H59C H 0.4552 0.5947 0.7809 0.204 Uiso 1 1 calc R . .
C60 C 0.5979(7) 0.6501(4) 0.7534(3) 0.092(2) Uiso 1 1 d . . .
H60A H 0.5826 0.6238 0.7195 0.110 Uiso 1 1 calc R . .
H60B H 0.6841 0.6464 0.7605 0.110 Uiso 1 1 calc R . .
C62 C 0.5787(11) 0.8837(7) 0.7225(5) 0.169(4) Uiso 1 1 d . . .
H62A H 0.6503 0.9146 0.7148 0.254 Uiso 1 1 calc R . .
H62B H 0.5560 0.8917 0.7590 0.254 Uiso 1 1 calc R . .
H62C H 0.5139 0.9014 0.6997 0.254 Uiso 1 1 calc R . .

loop_
_atom_site_aniso_label
_atom_site_aniso_U_11
_atom_site_aniso_U_22
_atom_site_aniso_U_33
_atom_site_aniso_U_23
_atom_site_aniso_U_13
_atom_site_aniso_U_12
C1 0.065(4) 0.045(3) 0.036(3) -0.002(2) -0.005(3) 0.005(3)
C2 0.059(4) 0.040(3) 0.043(3) 0.000(2) -0.003(3) 0.000(3)
C3 0.070(4) 0.054(3) 0.047(3) 0.005(3) 0.002(3) -0.005(3)
C4 0.076(5) 0.065(4) 0.073(4) -0.004(3) 0.010(4) -0.017(3)
C5 0.093(6) 0.066(4) 0.088(5) -0.007(4) 0.024(4) 0.005(4)
C6 0.080(5) 0.060(4) 0.051(3) -0.006(3) 0.013(3) 0.009(3)
C7 0.071(4) 0.046(3) 0.044(3) 0.004(2) -0.003(3) 0.003(3)
C8 0.087(5) 0.042(3) 0.041(3) 0.000(2) -0.004(3) 0.000(3)
C9 0.066(4) 0.043(3) 0.041(3) 0.008(2) -0.008(3) -0.001(3)
C10 0.060(3) 0.040(3) 0.041(3) -0.001(2) -0.004(3) -0.007(3)
C11 0.060(4) 0.051(3) 0.040(3) 0.002(2) -0.009(3) -0.001(3)
C12 0.057(3) 0.041(3) 0.036(2) -0.010(2) 0.010(2) -0.004(2)
C13 0.099(5) 0.060(4) 0.047(3) -0.016(3) 0.030(3) -0.023(3)
C14 0.045(3) 0.049(3) 0.037(2) -0.011(2) 0.006(2) -0.004(2)
C15 0.051(3) 0.036(3) 0.035(2) -0.006(2) -0.004(2) -0.001(2)
C16 0.053(4) 0.045(3) 0.040(3) -0.005(2) 0.005(2) -0.009(2)
C17 0.053(3) 0.056(3) 0.050(3) -0.010(3) 0.000(3) -0.019(3)
C18 0.106(6) 0.060(4) 0.051(3) 0.001(3) -0.008(4) -0.034(4)
C19 0.094(5) 0.046(3) 0.049(3) -0.001(3) -0.019(4) -0.010(3)
C20 0.077(4) 0.048(3) 0.039(3) -0.007(2) -0.014(3) -0.005(3)
C21 0.077(5) 0.044(3) 0.075(4) -0.011(3) -0.035(4) 0.021(3)
C22 0.057(4) 0.073(4) 0.082(5) -0.028(4) -0.004(4) 0.013(3)
C23 0.051(4) 0.058(4) 0.060(4) -0.018(3) 0.002(3) -0.001(3)
C24 0.045(3) 0.045(3) 0.032(2) -0.001(2) -0.001(2) -0.007(2)
C25 0.033(3) 0.036(2) 0.036(2) -0.0022(19) -0.002(2) -0.003(2)
C26 0.033(3) 0.030(2) 0.035(2) -0.0003(19) -0.004(2) -0.0020(19)
C27 0.047(3) 0.037(2) 0.038(2) 0.000(2) 0.000(2) -0.006(2)
C28 0.041(3) 0.037(2) 0.040(2) -0.002(2) -0.004(2) -0.006(2)
C29 0.043(3) 0.033(2) 0.040(2) -0.005(2) 0.001(2) -0.002(2)
C30 0.044(3) 0.034(2) 0.037(2) -0.004(2) 0.000(2) 0.000(2)
C31 0.037(3) 0.032(2) 0.033(2) -0.0015(19) 0.000(2) -0.0022(19)
C32 0.034(3) 0.035(2) 0.032(2) 0.0008(19) -0.001(2) 0.000(2)
C33 0.032(2) 0.037(2) 0.041(2) -0.002(2) -0.006(2) -0.002(2)
C34 0.043(3) 0.037(2) 0.032(2) -0.0002(19) -0.006(2) 0.000(2)
C35 0.037(3) 0.037(2) 0.042(2) 0.001(2) 0.000(2) -0.003(2)
C36 0.032(3) 0.044(3) 0.042(2) -0.002(2) 0.005(2) -0.002(2)
C37 0.056(4) 0.059(3) 0.044(3) -0.003(2) 0.015(3) 0.003(3)
C38 0.039(3) 0.039(3) 0.052(3) 0.000(2) 0.006(2) 0.001(2)
C39 0.043(3) 0.042(3) 0.042(3) 0.004(2) 0.003(2) -0.001(2)
C40 0.043(3) 0.041(3) 0.045(3) -0.001(2) 0.000(2) -0.010(2)
C41 0.051(3) 0.047(3) 0.047(3) 0.004(2) 0.008(3) -0.012(2)
C42 0.059(4) 0.057(3) 0.044(3) -0.003(3) -0.004(3) 0.000(3)
C43 0.052(4) 0.067(4) 0.049(3) 0.002(3) -0.002(3) -0.007(3)
C44 0.043(3) 0.056(3) 0.046(3) 0.007(2) -0.003(2) -0.002(2)
C45 0.042(3) 0.054(3) 0.066(4) 0.003(3) 0.007(3) 0.000(3)
C46 0.043(3) 0.056(3) 0.065(4) 0.006(3) 0.001(3) 0.012(3)
C47 0.039(3) 0.043(3) 0.056(3) 0.000(2) 0.009(3) 0.002(2)
C48 0.031(3) 0.043(3) 0.039(2) -0.003(2) -0.002(2) -0.002(2)
C49 0.032(3) 0.039(3) 0.036(2) -0.003(2) 0.001(2) -0.002(2)
C50 0.035(3) 0.033(2) 0.039(2) 0.001(2) -0.003(2) 0.004(2)
C51 0.049(3) 0.034(2) 0.040(3) -0.001(2) -0.001(2) 0.006(2)
C52 0.063(4) 0.039(3) 0.044(3) -0.006(2) 0.006(3) 0.008(2)
C53 0.073(4) 0.042(3) 0.066(4) 0.002(3) 0.017(3) 0.006(3)
C54 0.053(3) 0.047(3) 0.072(4) 0.009(3) 0.017(3) 0.006(3)
C55 0.033(3) 0.039(3) 0.054(3) 0.007(2) 0.003(2) 0.004(2)
C56 0.039(3) 0.050(3) 0.057(3) 0.014(3) -0.010(3) -0.005(2)
C57 0.046(3) 0.048(3) 0.048(3) 0.002(2) -0.011(3) -0.009(3)
C58 0.046(3) 0.038(2) 0.040(2) -0.004(2) -0.002(2) -0.004(2)
N1 0.049(3) 0.042(2) 0.0356(19) -0.0073(18) -0.0001(19) -0.006(2)
N2 0.032(2) 0.0338(19) 0.0407(19) 0.0030(17) 0.0045(17) -0.0012(17)
O1 0.086(3) 0.053(2) 0.0463(19) -0.0048(17) -0.025(2) -0.006(2)
O2 0.049(2) 0.053(2) 0.048(2) -0.0083(17) 0.0026(17) -0.0094(17)
O3 0.048(2) 0.0321(17) 0.061(2) -0.0010(16) 0.0123(18) 0.0016(15)
O4 0.042(2) 0.0395(18) 0.0542(19) 0.0074(16) 0.0031(17) -0.0056(15)
